data_1571143
loop_
_publ_author_name
'Patyk-Ka&#x17a;mierczak, Ewa'
'Izquierdo-Ruiz, Fernando'
'Lobato, Alvaro'
'Ka&#x17a;mierczak, Micha&#x142;'
'Moszczy&#x144;ska, Ida'
'Olejniczak, Anna'
'Recio, J. Manuel'

_publ_section_title
;
 The curious case of proton migration under pressure in the malonic acid
 and 4,4'-bipyridine cocrystal.
;
_journal_coeditor_code YC5045
_journal_issue 2
_journal_name_full IUCrJ
_journal_page_first 168
_journal_page_last 181
_journal_paper_doi 10.1107/S2052252524000344
_journal_volume 11
_journal_year 2024
_chemical_formula_moiety 'C3 H3 O4, C10 H9 N2'
_chemical_formula_sum 'C13 H12 N2 O4'
_chemical_formula_weight 260.25
_chemical_name_systematic '4,4'-bipyridine hydrogen malonate'
_space_group_crystal_system monoclinic
_space_group_IT_number 14
_space_group_name_Hall '-P 2ybc'
_space_group_name_H-M_alt 'P 1 21/c 1'
_atom_sites_solution_hydrogens geom
_audit_creation_date 2023-07-05
_audit_creation_method
;
Olex2 1.5
(compiled 2023.03.06 svn.rbb2c1857 for OlexSys, GUI svn.r6748)
;
_cell_angle_alpha 90
_cell_angle_beta 103.33(6)
_cell_angle_gamma 90
_cell_formula_units_Z 4
_cell_length_a 8.412(4)
_cell_length_b 7.9665(11)
_cell_length_c 15.576(9)
_cell_measurement_reflns_used 1058
_cell_measurement_temperature 298(5)
_cell_measurement_theta_max 25.9230
_cell_measurement_theta_min 3.1530
_cell_volume 1015.7(8)
_computing_cell_refinement 'CrysAlisPro 1.171.41.93a (Rigaku OD, 2020)'
_computing_data_collection 'CrysAlisPro 1.171.41.93a (Rigaku OD, 2020)'
_computing_data_reduction 'CrysAlisPro 1.171.41.93a (Rigaku OD, 2020)'
_computing_molecular_graphics 'Olex2 1.5 (Dolomanov et al., 2009)'
_computing_publication_material 'Olex2 1.5 (Dolomanov et al., 2009)'
_computing_structure_refinement 'SHELXL 2014/7 (Sheldrick, 2015)'
_computing_structure_solution 'SHELXT 2014/4 (Sheldrick, 2014)'
_diffrn_ambient_temperature 298(5)
_diffrn_detector 'CCD plate'
_diffrn_detector_area_resol_mean 16.1544
_diffrn_detector_type Eos
_diffrn_measured_fraction_theta_full 0.475
_diffrn_measured_fraction_theta_max 0.400
_diffrn_measurement_details
;
List of Runs (angles in degrees, time in seconds):

  # Type    Start    End  Width  t~exp~   \w     \q     \k     \f   Frames
--------------------------------------------------------------------------
  1  \f    -45.00  24.60   0.80   30.00   0.00 -25.00   0.00    --    87
  2  \f    135.00 204.60   0.80   30.00   0.00 -25.00   0.00    --    87
  3  \f    155.00 221.40   0.80   30.00   0.00  25.00   0.00    --    83
  4  \f    -25.00  39.80   0.80   30.00   0.00  25.00   0.00    --    81
  5  \w    -29.00  28.60   0.80   30.00    --   30.00  39.46 -12.90   72
  6  \w    -29.00  28.60   0.80   30.00    --   30.00  39.46 167.10   72
  7  \w    -60.00  20.00   0.80   30.00    --  -30.00  39.46 167.10  100
  8  \w    -55.00  14.60   0.80   30.00    --  -30.00  39.46 -12.90   87
  9  \w    -69.00  -3.40   0.80   30.00    --  -30.00  81.40 -28.90   82
 10  \w    -69.00  -3.40   0.80   30.00    --  -30.00  81.40 151.10   82
 11  \w    -23.00  14.60   0.80   30.00    --   25.00  81.40 151.10   47
 12  \w    -23.00  14.60   0.80   30.00    --   25.00  81.40 -28.90   47
 13  \w    -48.00 -16.00   0.80   30.00    --   25.00 134.60 -56.90   40
 14  \w    -48.00 -15.20   0.80   30.00    --   25.00 134.60 123.10   41
 15  \w    -96.00 -30.40   0.80   30.00    --  -25.00 134.60 123.10   82
 16  \w    -96.00 -30.40   0.80   30.00    --  -25.00 134.60 -56.90   82
;
_diffrn_measurement_device 'four-circle diffractometer'
_diffrn_measurement_device_type 'Xcalibur, Eos'
_diffrn_measurement_method '\w and \f scans'
_diffrn_orient_matrix_type 'CrysAlisPro convention (1999,Acta A55,543-557)'
_diffrn_orient_matrix_UB_11 0.0660098000
_diffrn_orient_matrix_UB_12 0.0000922000
_diffrn_orient_matrix_UB_13 0.0378483000
_diffrn_orient_matrix_UB_21 0.0177082000
_diffrn_orient_matrix_UB_22 -0.0845120000
_diffrn_orient_matrix_UB_23 -0.0084870000
_diffrn_orient_matrix_UB_31 0.0533956000
_diffrn_orient_matrix_UB_32 0.0277474000
_diffrn_orient_matrix_UB_33 -0.0262443000
_diffrn_radiation_monochromator graphite
_diffrn_radiation_probe x-ray
_diffrn_radiation_type 'Mo K\a'
_diffrn_radiation_wavelength 0.71073
_diffrn_reflns_av_R_equivalents 0.0815
_diffrn_reflns_av_unetI/netI 0.1272
_diffrn_reflns_Laue_measured_fraction_full 0.475
_diffrn_reflns_Laue_measured_fraction_max 0.400
_diffrn_reflns_limit_h_max 10
_diffrn_reflns_limit_h_min -10
_diffrn_reflns_limit_k_max 10
_diffrn_reflns_limit_k_min -10
_diffrn_reflns_limit_l_max 15
_diffrn_reflns_limit_l_min -16
_diffrn_reflns_number 4177
_diffrn_reflns_point_group_measured_fraction_full 0.475
_diffrn_reflns_point_group_measured_fraction_max 0.400
_diffrn_reflns_theta_full 25.242
_diffrn_reflns_theta_max 28.153
_diffrn_reflns_theta_min 2.889
_diffrn_source 'fine-focus sealed X-ray tube'
_diffrn_source_type 'Enhance (Mo) X-ray Source'
_exptl_absorpt_coefficient_mu 0.128
_exptl_absorpt_correction_T_max 0.990
_exptl_absorpt_correction_T_min 0.987
_exptl_absorpt_correction_type analytical
_exptl_absorpt_process_details
;
CrysAlisPro 1.171.41.93a (Rigaku Oxford Diffraction, 2020)
Analytical numeric absorption correction using a multifaceted crystal
model based on expressions derived by R.C. Clark & J.S. Reid.
(Clark, R. C. & Reid, J. S. (1995). Acta Cryst. A51, 887-897)
Empirical absorption correction using spherical harmonics,
implemented in SCALE3 ABSPACK scaling algorithm.
;
_exptl_crystal_colour colourless
_exptl_crystal_colour_primary colourless
_exptl_crystal_density_diffrn 1.702
_exptl_crystal_description block
_exptl_crystal_F_000 544
_exptl_crystal_preparation 'mounted in a diamond-anvil cell'
_exptl_crystal_recrystallization_method
; Single crystal grown at ambient conditions from EtOH:DMSO (1:1 vol. ratio)
mounted in diamond anvil cell
;
_exptl_crystal_size_max 0.335
_exptl_crystal_size_mid 0.171
_exptl_crystal_size_min 0.08
_refine_diff_density_max 0.187
_refine_diff_density_min -0.206
_refine_diff_density_rms 0.047
_refine_ls_extinction_method none
_refine_ls_goodness_of_fit_ref 1.023
_refine_ls_hydrogen_treatment constr
_refine_ls_matrix_type full
_refine_ls_number_parameters 173
_refine_ls_number_reflns 998
_refine_ls_number_restraints 83
_refine_ls_restrained_S_all 0.982
_refine_ls_R_factor_all 0.1954
_refine_ls_R_factor_gt 0.0617
_refine_ls_shift/su_max 0.000
_refine_ls_shift/su_mean 0.000
_refine_ls_structure_factor_coef Fsqd
_refine_ls_weighting_details 'w=1/[\s^2^(Fo^2^)+(0.0498P)^2^] where P=(Fo^2^+2Fc^2^)/3'
_refine_ls_weighting_scheme calc
_refine_ls_wR_factor_gt 0.1093
_refine_ls_wR_factor_ref 0.1621
_reflns_Friedel_coverage 0.000
_reflns_number_gt 409
_reflns_number_total 998
_reflns_threshold_expression 'I > 2\s(I)'
_cod_data_source_file yc5045.cif
_cod_data_source_block BIPYMA_276
_cod_database_code 1571143
_shelx_shelxl_version_number 2014/7
_chemical_oxdiff_formula 'C3O4H4, N2C10H8'
_shelx_space_group_comment
;
The symmetry employed for this shelxl refinement is uniquely defined
by the following loop, which should always be used as a source of
symmetry information in preference to the above space-group names.
They are only intended as comments.
;
_shelx_estimated_absorpt_t_max 0.990
_shelx_estimated_absorpt_t_min 0.958
_olex2_refinement_description
;
1. Fixed Uiso
 At 1.2 times of:
  All C(H) groups, All C(H,H) groups, All N(H) groups
 At 1.5 times of:
  All O(H) groups
2. Rigid bond restraints
 N2, N1, C5, C9, C2, C3, C4, C10, C6, C11, C8, C7
 with sigma for 1-2 distances of 0.01 and sigma for 1-3 distances of 0.01
3. Uiso/Uaniso restraints and constraints
C5 \\sim C9 \\sim C2 \\sim C3 \\sim C4 \\sim C10 \\sim C6 \\sim C11 \\sim C8
\\sim C7: within 2A with sigma of 0.04 and sigma for terminal atoms of 0.08
within 2A
4.a Secondary CH2 refined with riding coordinates:
 C13(H13A,H13B)
4.b Aromatic/amide H refined with riding coordinates:
 N2(H2), C5(H5), C9(H9), C2(H2A), C3(H3), C10(H10), C6(H6), C11(H11), C8(H8)
4.c Idealised tetrahedral OH refined as rotating group:
 O1(H1)
;
_ins_header
;
TITL BIPYMA_276_FINAL in P2(1)/c 
REM P2(1)/c (#14 in standard setting)
CELL 0.71073   8.411695   7.966464  15.576343  90.0000 103.3271  90.0000
ZERR    3.00   0.004216   0.001065   0.008546   0.0000   0.0619   0.0000
LATT  1
SYMM -x, y+1/2,-z+1/2 
SFAC C H N O
UNIT 39.00 36.00 6.00 12.00
SIZE 0.08 0.17 0.33
TREF
HKLF 4
END
;
_olex2_submission_special_instructions 'No special instructions were received'
_oxdiff_exptl_absorpt_empirical_details
;
Empirical correction (ABSPACK) includes:
- Absorption correction using spherical harmonics
- Frame scaling
;
_oxdiff_exptl_absorpt_empirical_full_max 2.774
_oxdiff_exptl_absorpt_empirical_full_min 0.656

loop_
_space_group_symop_operation_xyz
'x, y, z'
'-x, y+1/2, -z+1/2'
'-x, -y, -z'
'x, -y-1/2, z-1/2'

loop_
_atom_site_label
_atom_site_type_symbol
_atom_site_fract_x
_atom_site_fract_y
_atom_site_fract_z
_atom_site_U_iso_or_equiv
_atom_site_adp_type
_atom_site_occupancy
_atom_site_site_symmetry_order
_atom_site_calc_flag
_atom_site_refinement_flags_posn
_atom_site_refinement_flags_adp
_atom_site_refinement_flags_occupancy
_atom_site_disorder_assembly
_atom_site_disorder_group
O3 O -0.0365(11) 0.7531(6) 0.8729(7) 0.047(5) Uani 1 1 d . . . . .
O2 O 0.2386(11) 0.6828(6) 0.7512(6) 0.040(4) Uani 1 1 d . . . . .
O4 O -0.2242(10) 0.7367(6) 0.7466(6) 0.038(4) Uani 1 1 d . . . . .
O1 O 0.0626(10) 0.7200(6) 0.6235(7) 0.038(4) Uani 1 1 d . . . . .
H1 H 0.1133 0.6426 0.6075 0.057 Uiso 1 1 calc R U . . .
C12 C 0.122(2) 0.7499(10) 0.7064(13) 0.037(7) Uani 1 1 d . . . . .
C14 C -0.0897(18) 0.7840(9) 0.7908(12) 0.030(6) Uani 1 1 d . . . . .
C13 C 0.0271(10) 0.8763(7) 0.7456(6) 0.032(5) Uani 1 1 d . . . . .
H13A H -0.0339 0.9489 0.6997 0.038 Uiso 1 1 calc R U . . .
H13B H 0.1014 0.9453 0.7882 0.038 Uiso 1 1 calc R U . . .
N2 N 0.7720(12) -0.0427(6) 0.4219(8) 0.040(3) Uani 1 1 d . U . . .
H2 H 0.8358 -0.1115 0.4036 0.048 Uiso 1 1 calc R U . . .
N1 N 0.2536(13) 0.5119(7) 0.5728(9) 0.041(4) Uani 1 1 d . U . . .
C5 C 0.3217(12) 0.3566(7) 0.4562(8) 0.039(3) Uani 1 1 d . U . . .
H5 H 0.2977 0.3255 0.3971 0.047 Uiso 1 1 calc R U . . .
C9 C 0.8047(13) 0.0003(7) 0.5064(9) 0.042(3) Uani 1 1 d . U . . .
H9 H 0.8948 -0.0446 0.5458 0.050 Uiso 1 1 calc R U . . .
C2 C 0.3845(13) 0.4514(8) 0.6279(9) 0.042(3) Uani 1 1 d . U . . .
H2A H 0.4064 0.4815 0.6871 0.051 Uiso 1 1 calc R U . . .
C3 C 0.4892(12) 0.3439(7) 0.5982(9) 0.041(3) Uani 1 1 d . U . . .
H3 H 0.5817 0.3049 0.6381 0.050 Uiso 1 1 calc R U . . .
C4 C 0.4612(13) 0.2933(7) 0.5126(9) 0.038(3) Uani 1 1 d . U . . .
C10 C 0.6438(14) 0.0179(8) 0.3656(9) 0.042(4) Uani 1 1 d . U . . .
H10 H 0.6237 -0.0156 0.3068 0.051 Uiso 1 1 calc R U . . .
C6 C 0.2160(13) 0.4666(7) 0.4867(9) 0.037(3) Uani 1 1 d . U . . .
H6 H 0.1224 0.5075 0.4485 0.044 Uiso 1 1 calc R U . . .
C11 C 0.5381(13) 0.1300(7) 0.3911(8) 0.043(3) Uani 1 1 d . U . . .
H11 H 0.4474 0.1708 0.3506 0.052 Uiso 1 1 calc R U . . .
C8 C 0.7043(12) 0.1111(7) 0.5349(8) 0.039(3) Uani 1 1 d . U . . .
H8 H 0.7279 0.1404 0.5943 0.047 Uiso 1 1 calc R U . . .
C7 C 0.5710(14) 0.1807(7) 0.4798(10) 0.039(3) Uani 1 1 d . U . . .

loop_
_atom_site_aniso_label
_atom_site_aniso_U_11
_atom_site_aniso_U_22
_atom_site_aniso_U_33
_atom_site_aniso_U_23
_atom_site_aniso_U_13
_atom_site_aniso_U_12
O3 0.052(9) 0.047(3) 0.051(12) 0.007(3) 0.031(10) 0.007(3)
O2 0.049(8) 0.060(3) 0.009(11) -0.002(3) 0.005(9) 0.004(3)
O4 0.034(7) 0.060(3) 0.017(12) -0.005(3) 0.000(9) -0.002(3)
O1 0.037(8) 0.052(3) 0.026(11) -0.004(4) 0.009(9) 0.009(3)
C12 0.041(13) 0.047(5) 0.029(19) 0.010(6) 0.024(15) -0.003(5)
C14 0.025(11) 0.035(4) 0.027(17) -0.005(5) 0.002(14) 0.004(4)
C13 0.039(9) 0.039(3) 0.018(12) 0.005(3) 0.007(10) 0.005(3)
N2 0.042(7) 0.035(3) 0.053(10) 0.000(4) 0.029(8) 0.003(3)
N1 0.058(8) 0.039(3) 0.037(10) 0.004(4) 0.032(8) -0.006(3)
C5 0.049(7) 0.039(3) 0.040(9) -0.005(4) 0.031(7) -0.002(3)
C9 0.052(8) 0.042(3) 0.039(10) -0.006(4) 0.029(7) -0.008(3)
C2 0.054(8) 0.043(4) 0.038(9) 0.003(5) 0.027(7) -0.006(4)
C3 0.048(7) 0.040(3) 0.045(9) 0.008(4) 0.028(7) 0.004(3)
C4 0.049(6) 0.028(3) 0.050(9) 0.005(4) 0.035(7) -0.004(3)
C10 0.056(8) 0.041(4) 0.039(10) 0.006(4) 0.031(8) 0.005(4)
C6 0.038(7) 0.040(3) 0.036(9) 0.005(4) 0.018(7) -0.002(3)
C11 0.050(7) 0.044(3) 0.043(9) 0.004(4) 0.025(7) 0.004(3)
C8 0.042(7) 0.045(4) 0.041(9) 0.001(4) 0.030(7) -0.005(3)
C7 0.046(7) 0.036(3) 0.046(9) 0.004(4) 0.032(7) -0.004(3)

loop_
_atom_type_symbol
_atom_type_description
_atom_type_scat_dispersion_real
_atom_type_scat_dispersion_imag
_atom_type_scat_source
C C 0.0033 0.0016 'International Tables Vol C Tables 4.2.6.8 and 6.1.1.4'
H H 0.0000 0.0000 'International Tables Vol C Tables 4.2.6.8 and 6.1.1.4'
N N 0.0061 0.0033 'International Tables Vol C Tables 4.2.6.8 and 6.1.1.4'
O O 0.0106 0.0060 'International Tables Vol C Tables 4.2.6.8 and 6.1.1.4'

loop_
_exptl_crystal_face_index_h
_exptl_crystal_face_index_k
_exptl_crystal_face_index_l
_exptl_crystal_face_perp_dist
10 0 -17 0.0829
-10 1 17 0.0749
1 11 -3 0.1591
0 -11 0 0.1612
-7 0 -14 0.0400
7 0 14 0.0400

loop_
_geom_angle_atom_site_label_1
_geom_angle_atom_site_label_2
_geom_angle_atom_site_label_3
_geom_angle
_geom_angle_site_symmetry_1
_geom_angle_site_symmetry_3
_geom_angle_publ_flag
C12 O1 H1 109.5 . . ?
O2 C12 O1 125.2(11) . . ?
O2 C12 C13 120.5(16) . . ?
O1 C12 C13 114.3(15) . . ?
O3 C14 C13 116.2(14) . . ?
O4 C14 O3 124.1(11) . . ?
O4 C14 C13 119.6(15) . . ?
C12 C13 C14 108.9(5) . . ?
C12 C13 H13A 109.9 . . ?
C12 C13 H13B 109.9 . . ?
C14 C13 H13A 109.9 . . ?
C14 C13 H13B 109.9 . . ?
H13A C13 H13B 108.3 . . ?
C9 N2 H2 119.4 . . ?
C10 N2 H2 119.4 . . ?
C10 N2 C9 121.2(8) . . ?
C2 N1 C6 121.0(8) . . ?
C4 C5 H5 119.3 . . ?
C4 C5 C6 121.3(12) . . ?
C6 C5 H5 119.3 . . ?
N2 C9 H9 120.4 . . ?
N2 C9 C8 119.2(13) . . ?
C8 C9 H9 120.4 . . ?
N1 C2 H2A 119.7 . . ?
N1 C2 C3 120.7(13) . . ?
C3 C2 H2A 119.7 . . ?
C2 C3 H3 118.9 . . ?
C4 C3 C2 122.1(13) . . ?
C4 C3 H3 118.9 . . ?
C5 C4 C7 120.8(13) . . ?
C3 C4 C5 116.3(8) . . ?
C3 C4 C7 123.0(13) . . ?
N2 C10 H10 119.0 . . ?
N2 C10 C11 121.9(13) . . ?
C11 C10 H10 119.0 . . ?
N1 C6 C5 118.6(12) . . ?
N1 C6 H6 120.7 . . ?
C5 C6 H6 120.7 . . ?
C10 C11 H11 120.8 . . ?
C10 C11 C7 118.4(13) . . ?
C7 C11 H11 120.8 . . ?
C9 C8 H8 118.7 . . ?
C7 C8 C9 122.7(12) . . ?
C7 C8 H8 118.7 . . ?
C11 C7 C4 121.6(13) . . ?
C8 C7 C4 121.6(13) . . ?
C8 C7 C11 116.7(8) . . ?

loop_
_geom_bond_atom_site_label_1
_geom_bond_atom_site_label_2
_geom_bond_distance
_geom_bond_site_symmetry_2
_geom_bond_publ_flag
O3 C14 1.279(19) . ?
O2 C12 1.19(2) . ?
O4 C14 1.240(19) . ?
O1 H1 0.8200 . ?
O1 C12 1.30(2) . ?
C12 C13 1.498(11) . ?
C14 C13 1.523(10) . ?
C13 H13A 0.9700 . ?
C13 H13B 0.9700 . ?
N2 H2 0.8600 . ?
N2 C9 1.327(17) . ?
N2 C10 1.316(18) . ?
N1 C2 1.321(18) . ?
N1 C6 1.355(17) . ?
C5 H5 0.9300 . ?
C5 C4 1.388(17) . ?
C5 C6 1.407(9) . ?
C9 H9 0.9300 . ?
C9 C8 1.364(9) . ?
C2 H2A 0.9300 . ?
C2 C3 1.381(10) . ?
C3 H3 0.9300 . ?
C3 C4 1.361(16) . ?
C4 C7 1.462(10) . ?
C10 H10 0.9300 . ?
C10 C11 1.381(9) . ?
C6 H6 0.9300 . ?
C11 H11 0.9300 . ?
C11 C7 1.405(17) . ?
C8 H8 0.9300 . ?
C8 C7 1.363(18) . ?

loop_
_geom_torsion_atom_site_label_1
_geom_torsion_atom_site_label_2
_geom_torsion_atom_site_label_3
_geom_torsion_atom_site_label_4
_geom_torsion
_geom_torsion_site_symmetry_1
_geom_torsion_site_symmetry_2
_geom_torsion_site_symmetry_3
_geom_torsion_site_symmetry_4
_geom_torsion_publ_flag
O3 C14 C13 C12 92.7(12) . . . . ?
O2 C12 C13 C14 -81.7(13) . . . . ?
O4 C14 C13 C12 -83.9(12) . . . . ?
O1 C12 C13 C14 96.5(11) . . . . ?
N2 C9 C8 C7 -0.2(9) . . . . ?
N2 C10 C11 C7 0.6(10) . . . . ?
N1 C2 C3 C4 -1.3(10) . . . . ?
C5 C4 C7 C11 -1.3(9) . . . . ?
C5 C4 C7 C8 -176.9(7) . . . . ?
C9 N2 C10 C11 0.6(11) . . . . ?
C9 C8 C7 C4 177.2(5) . . . . ?
C9 C8 C7 C11 1.4(10) . . . . ?
C2 N1 C6 C5 -1.5(10) . . . . ?
C2 C3 C4 C5 0.4(9) . . . . ?
C2 C3 C4 C7 179.5(5) . . . . ?
C3 C4 C7 C11 179.6(6) . . . . ?
C3 C4 C7 C8 4.0(9) . . . . ?
C4 C5 C6 N1 0.6(9) . . . . ?
C10 N2 C9 C8 -0.9(9) . . . . ?
C10 C11 C7 C4 -177.4(5) . . . . ?
C10 C11 C7 C8 -1.6(9) . . . . ?
C6 N1 C2 C3 1.9(11) . . . . ?
C6 C5 C4 C3 0.0(9) . . . . ?
C6 C5 C4 C7 -179.2(4) . . . . ?

loop_
_exptl_oxdiff_crystal_face_indexfrac_h
_exptl_oxdiff_crystal_face_indexfrac_k
_exptl_oxdiff_crystal_face_indexfrac_l
_exptl_oxdiff_crystal_face_x
_exptl_oxdiff_crystal_face_y
_exptl_oxdiff_crystal_face_z
9.6166 0.0447 -16.6410 0.0050 0.3077 0.9515
-9.6029 0.8887 16.5565 -0.0072 -0.3857 -0.9226
1.3027 11.1002 -2.9778 -0.0257 -0.8898 0.4557
0.1427 -11.2371 0.4859 0.0268 0.9481 -0.3169
-6.9831 -0.0329 -14.2423 -1.0000 0.0000 0.0000
6.9831 0.0329 14.2423 1.0000 0.0000 0.0000
